data_4104098
loop_
_publ_author_name
'Kyoungmoo Koh'
'Antek G. Wong-Foy'
'Adam J. Matzger'

_publ_contact_author_address
;University of Michigan
Department of Chemistry
930 North University Avenue
Ann Arbor, MI 48109
;
_publ_contact_author_email matzger@umich.edu
_publ_contact_author_name 'Adam J. Matzger'
_publ_section_title
;
 A Porous Coordination Copolymer with over 5000 m2/g BET Surface Area
;
_journal_name_full 'Journal of the American Chemical Society'
_journal_page_first 4184
_journal_page_last 4185
_journal_paper_doi 10.1021/ja809985t
_journal_volume 131
_journal_year 2009
_chemical_formula_sum 'C132 H66 O39 S6 Zn12'
_chemical_formula_weight 3252.65
_chemical_name_systematic
; 
 ? 
;
_space_group_IT_number 176
_symmetry_cell_setting hexagonal
_symmetry_Int_Tables_number 176
_symmetry_space_group_name_Hall '-P 6c'
_symmetry_space_group_name_H-M 'P 63/m'
_atom_sites_solution_hydrogens geom
_atom_sites_solution_primary direct
_atom_sites_solution_secondary difmap
_audit_creation_method SHELXL-97
_cell_angle_alpha 90.00
_cell_angle_beta 90.00
_cell_angle_gamma 120.00
_cell_formula_units_Z 6
_cell_length_a 42.1589(8)
_cell_length_b 42.1589(8)
_cell_length_c 52.5682(10)
_cell_measurement_reflns_used 165444
_cell_measurement_temperature 95(2)
_cell_measurement_theta_max 50.4
_cell_measurement_theta_min 6.5
_cell_volume 80916(3)
_computing_cell_refinement FS_PROCESS
_computing_data_collection d*TREK
_computing_data_reduction FS_PROCESS
_computing_molecular_graphics 'CrystalStructure (Version 3.8)'
_computing_publication_material 'CrystalStructure (Version 3.8)'
_computing_structure_refinement 'SHELXL-97 (Sheldrick, 1997)'
_computing_structure_solution 'SHELXS-97 (Sheldrick, 1990)'
_diffrn_ambient_temperature 95(2)
_diffrn_detector_area_resol_mean 10.00
_diffrn_measured_fraction_theta_full 0.996
_diffrn_measured_fraction_theta_max 0.996
_diffrn_measurement_device_type 'Rigaku RAXIS-SPIDER'
_diffrn_measurement_method \w
_diffrn_radiation_monochromator graphite
_diffrn_radiation_source 'fine-focus sealed tube'
_diffrn_radiation_type CuK\a
_diffrn_radiation_wavelength 1.54187
_diffrn_reflns_av_R_equivalents 0.1068
_diffrn_reflns_av_sigmaI/netI 0.1076
_diffrn_reflns_limit_h_max 41
_diffrn_reflns_limit_h_min -33
_diffrn_reflns_limit_k_max 41
_diffrn_reflns_limit_k_min -42
_diffrn_reflns_limit_l_max 52
_diffrn_reflns_limit_l_min -47
_diffrn_reflns_number 328956
_diffrn_reflns_theta_full 50.43
_diffrn_reflns_theta_max 50.43
_diffrn_reflns_theta_min 6.52
_exptl_absorpt_coefficient_mu 0.957
_exptl_absorpt_correction_T_max 0.9627
_exptl_absorpt_correction_T_min 0.9020
_exptl_absorpt_correction_type multi-scan
_exptl_absorpt_process_details
;
    Higashi, T. (1995). Program for Absorption Correction.
    Rigaku Corporation, Tokyo, Japan.
;
_exptl_crystal_colour colorless
_exptl_crystal_density_diffrn 0.401
_exptl_crystal_density_meas ?
_exptl_crystal_density_method 'not measured'
_exptl_crystal_description platelet
_exptl_crystal_F_000 9756
_exptl_crystal_size_max 0.11
_exptl_crystal_size_mid 0.09
_exptl_crystal_size_min 0.04
_platon_squeeze_details
;
;
_refine_diff_density_max 0.520
_refine_diff_density_min -0.417
_refine_diff_density_rms 0.056
_refine_ls_extinction_method none
_refine_ls_goodness_of_fit_ref 0.979
_refine_ls_hydrogen_treatment constr
_refine_ls_matrix_type full
_refine_ls_number_parameters 854
_refine_ls_number_reflns 28533
_refine_ls_number_restraints 4
_refine_ls_restrained_S_all 0.979
_refine_ls_R_factor_all 0.1320
_refine_ls_R_factor_gt 0.0773
_refine_ls_shift/su_max 0.002
_refine_ls_shift/su_mean 0.000
_refine_ls_structure_factor_coef Fsqd
_refine_ls_weighting_details 'calc w=1/[\s^2^(Fo^2^)+(0.1191P)^2^+0.0000P] where P=(Fo^2^+2Fc^2^)/3'
_refine_ls_weighting_scheme calc
_refine_ls_wR_factor_gt 0.1899
_refine_ls_wR_factor_ref 0.2136
_reflns_number_gt 16304
_reflns_number_total 28533
_reflns_threshold_expression >2sigma(I)
_cod_data_source_file ja809985t_si_002.cif
_cod_data_source_block UMCM-2
_cod_depositor_comments
;
The following automatic conversions were performed:

'_exptl_crystal_density_meas' value 'not measured' was changed to '?'
- the value is perceived as not measured.

Automatic conversion script
Id: cif_fix_values 3008 2015-01-20 13:52:24Z robertas 
;
_cod_database_code 4104098

loop_
_symmetry_equiv_pos_as_xyz
'x, y, z'
'x-y, x, z+1/2'
'-y, x-y, z'
'-x, -y, z+1/2'
'-x+y, -x, z'
'y, -x+y, z+1/2'
'-x, -y, -z'
'-x+y, -x, -z-1/2'
'y, -x+y, -z'
'x, y, -z-1/2'
'x-y, x, -z'
'-y, x-y, -z-1/2'

loop_
_atom_site_label
_atom_site_type_symbol
_atom_site_fract_x
_atom_site_fract_y
_atom_site_fract_z
_atom_site_U_iso_or_equiv
_atom_site_adp_type
_atom_site_occupancy
_atom_site_symmetry_multiplicity
_atom_site_calc_flag
_atom_site_refinement_flags
_atom_site_disorder_assembly
_atom_site_disorder_group
Zn1 Zn 0.62313(2) 0.53808(2) 0.583145(16) 0.0640(3) Uani 1 1 d . . .
Zn2 Zn 0.65557(2) 0.61069(2) 0.549621(14) 0.0565(3) Uani 1 1 d . . .
Zn3 Zn 0.707742(19) 0.58182(2) 0.571299(14) 0.0581(3) Uani 1 1 d . . .
Zn4 Zn 0.67294(2) 0.61543(2) 0.608226(14) 0.0600(3) Uani 1 1 d . . .
Zn5 Zn 0.71073(2) 0.73619(2) 0.219729(14) 0.0571(3) Uani 1 1 d . . .
Zn6 Zn 0.74631(3) 0.81050(3) 0.2500 0.0598(4) Uani 1 2 d S . .
Zn7 Zn 0.78396(3) 0.76052(3) 0.2500 0.0552(3) Uani 1 2 d S . .
S1A S 0.54509(10) 0.55091(10) 0.50030(7) 0.2268(15) Uani 0.464(11) 1 d P A 1
C4A C 0.51839(9) 0.48556(9) 0.53058(6) 0.124(2) Uani 0.464(11) 1 d P . 1
H4A H 0.5151 0.4676 0.5428 0.148 Uiso 0.464(11) 1 calc PR A 1
C4B S 0.54509(10) 0.55091(10) 0.50030(7) 0.2268(15) Uani 0.536(11) 1 d P A 2
H4B H 0.5626 0.5815 0.4921 0.272 Uiso 0.536(11) 1 calc PR A 2
S1B S 0.51839(9) 0.48556(9) 0.53058(6) 0.124(2) Uani 0.536(11) 1 d P . 2
S2A S 0.69593(10) 0.85563(10) 0.19052(7) 0.114(2) Uani 0.429(8) 1 d P B 1
C72A C 0.66430(10) 0.78941(10) 0.16068(7) 0.1291(19) Uani 0.429(8) 1 d P B 1
H72A H 0.6573 0.7655 0.1547 0.155 Uiso 0.429(8) 1 calc PR B 1
C72B C 0.69593(10) 0.85563(10) 0.19052(7) 0.114(2) Uani 0.571(8) 1 d P B 2
H72B H 0.7088 0.8736 0.2032 0.137 Uiso 0.571(8) 1 calc PR B 2
S2B S 0.66430(10) 0.78941(10) 0.16068(7) 0.1291(19) Uani 0.571(8) 1 d P B 2
S3A S 0.63405(9) 0.82082(9) 0.12675(6) 0.1063(18) Uani 0.487(8) 1 d P B 1
C73A C 0.66617(10) 0.88609(10) 0.15697(7) 0.127(2) Uani 0.487(8) 1 d P B 1
H73A H 0.6741 0.9099 0.1635 0.153 Uiso 0.487(8) 1 calc PR B 1
C73B C 0.63405(9) 0.82082(9) 0.12675(6) 0.1063(18) Uani 0.513(8) 1 d P B 2
H73B H 0.6213 0.8032 0.1139 0.128 Uiso 0.513(8) 1 calc PR B 2
S3B S 0.66617(10) 0.88609(10) 0.15697(7) 0.127(2) Uani 0.513(8) 1 d P B 2
O1 O 0.66487(8) 0.58647(8) 0.57794(6) 0.0519(10) Uani 1 1 d . . .
O2 O 0.73828(12) 0.76108(13) 0.2500 0.0484(14) Uani 1 2 d S . .
O3 O 0.60729(10) 0.57980(12) 0.53475(7) 0.0734(12) Uani 1 1 d . . .
O4 O 0.58505(10) 0.52742(10) 0.55787(8) 0.0697(12) Uani 1 1 d . . .
O5 O 0.60205(12) 0.53511(13) 0.61672(10) 0.0988(16) Uani 1 1 d . . .
O6 O 0.63684(14) 0.58984(15) 0.63376(9) 0.0981(17) Uani 1 1 d . . .
O7 O 0.67069(14) 0.65973(11) 0.60116(9) 0.0921(16) Uani 1 1 d . . .
O8 O 0.65875(13) 0.65640(11) 0.56025(9) 0.0857(15) Uani 1 1 d . . .
O9 O 0.69213(13) 0.62215(11) 0.52283(7) 0.0793(13) Uani 1 1 d . . .
O10 O 0.72630(11) 0.60087(13) 0.53756(9) 0.0898(16) Uani 1 1 d . . .
O11 O 0.69491(13) 0.53047(12) 0.57154(9) 0.0893(15) Uani 1 1 d . . .
O12 O 0.63640(13) 0.50049(10) 0.58185(11) 0.1105(19) Uani 1 1 d . . .
O13 O 0.74620(10) 0.60818(12) 0.59753(8) 0.0757(13) Uani 1 1 d . . .
O14 O 0.72005(13) 0.63028(13) 0.62265(9) 0.0989(17) Uani 1 1 d . . .
O15 O 0.82353(16) 0.8110(2) 0.2500 0.116(3) Uani 1 2 d SD . .
O16 O 0.79839(18) 0.84576(16) 0.2500 0.097(2) Uani 1 2 d SD . .
O17 O 0.72310(14) 0.81862(13) 0.22056(9) 0.0890(16) Uani 1 1 d . . .
O18 O 0.69634(13) 0.76523(13) 0.19875(8) 0.0807(15) Uani 1 1 d . . .
O19 O 0.78995(10) 0.73774(12) 0.28015(7) 0.0699(13) Uani 1 1 d . . .
O20 O 0.74015(14) 0.72346(15) 0.30123(8) 0.1177(19) Uani 1 1 d . . .
O21 O 0.66786(12) 0.69146(13) 0.22881(8) 0.1094(18) Uani 1 1 d . . .
C1 C 0.58430(18) 0.5470(2) 0.53997(14) 0.0736(12) Uani 1 1 d . A .
C2 C 0.55160(16) 0.52790(17) 0.52579(12) 0.0736(12) Uani 1 1 d . . .
C3 C 0.50579(16) 0.51476(15) 0.49182(11) 0.0736(12) Uani 1 1 d . . .
C5 C 0.6659(2) 0.5013(3) 0.57598(14) 0.095(3) Uani 1 1 d . . .
C6 C 0.6666(3) 0.4664(2) 0.57496(18) 0.114(3) Uani 1 1 d . . .
C7 C 0.6389(2) 0.4373(2) 0.5836(2) 0.207(7) Uani 1 1 d . . .
H7 H 0.6192 0.4383 0.5916 0.248 Uiso 1 1 calc R . .
C8 C 0.6382(3) 0.4045(2) 0.5811(3) 0.239(7) Uani 1 1 d . . .
H8 H 0.6161 0.3823 0.5844 0.286 Uiso 1 1 calc R . .
C9 C 0.6675(3) 0.4028(3) 0.57416(19) 0.135(4) Uani 1 1 d . . .
C10 C 0.6955(2) 0.4325(3) 0.5653(2) 0.193(6) Uani 1 1 d . . .
H10 H 0.7159 0.4318 0.5582 0.232 Uiso 1 1 calc R . .
C11 C 0.6951(2) 0.4658(2) 0.5665(3) 0.208(7) Uani 1 1 d . . .
H11 H 0.7158 0.4879 0.5609 0.249 Uiso 1 1 calc R . .
C12 C 0.6669(3) 0.3660(2) 0.57310(19) 0.142(4) Uani 1 1 d . . .
C13 C 0.6987(2) 0.3654(2) 0.5721(2) 0.166(5) Uani 1 1 d . . .
H13 H 0.7212 0.3878 0.5707 0.200 Uiso 1 1 calc R . .
C14 C 0.6119(3) 0.5588(3) 0.63459(17) 0.105(3) Uani 1 1 d . . .
C15 C 0.5886(3) 0.5452(3) 0.65799(17) 0.132(4) Uani 1 1 d . . .
C16 C 0.5944(3) 0.5700(3) 0.6763(2) 0.170(5) Uani 1 1 d . . .
H16 H 0.6112 0.5951 0.6732 0.204 Uiso 1 1 calc R . .
C17 C 0.5759(3) 0.5591(3) 0.70004(19) 0.175(5) Uani 1 1 d . . .
H17 H 0.5799 0.5761 0.7133 0.209 Uiso 1 1 calc R . .
C18 C 0.5512(3) 0.5213(4) 0.7025(2) 0.205(6) Uani 1 1 d . . .
C19 C 0.5438(3) 0.4943(3) 0.6835(2) 0.242(7) Uani 1 1 d . . .
H19 H 0.5264 0.4692 0.6860 0.290 Uiso 1 1 calc R . .
C20 C 0.5641(3) 0.5073(4) 0.66056(19) 0.223(7) Uani 1 1 d . . .
H20 H 0.5612 0.4908 0.6473 0.267 Uiso 1 1 calc R . .
C21 C 0.7181(2) 0.6159(2) 0.52030(19) 0.092(3) Uani 1 1 d . . .
C22 C 0.7393(2) 0.6279(2) 0.49781(15) 0.098(3) Uani 1 1 d . . .
C23 C 0.7369(3) 0.6495(3) 0.4797(2) 0.193(6) Uani 1 1 d . . .
H23 H 0.7207 0.6588 0.4821 0.231 Uiso 1 1 calc R . .
C24 C 0.7579(3) 0.6582(3) 0.45769(17) 0.175(5) Uani 1 1 d . . .
H24 H 0.7543 0.6725 0.4453 0.210 Uiso 1 1 calc R . .
C25 C 0.7822(3) 0.6485(3) 0.45247(19) 0.147(4) Uani 1 1 d . . .
C26 C 0.7808(3) 0.6231(4) 0.4702(2) 0.208(6) Uani 1 1 d . . .
H26 H 0.7943 0.6111 0.4662 0.249 Uiso 1 1 calc R . .
C27 C 0.7612(3) 0.6134(3) 0.49351(18) 0.185(5) Uani 1 1 d . . .
H27 H 0.7634 0.5976 0.5055 0.222 Uiso 1 1 calc R . .
C28 C 0.8040(3) 0.6597(3) 0.43047(18) 0.174(5) Uani 1 1 d . . .
C29 C 0.7936(2) 0.6701(3) 0.40846(16) 0.168(5) Uani 1 1 d . . .
H29 H 0.7715 0.6708 0.4076 0.201 Uiso 1 1 calc R . .
C30 C 0.8162(3) 0.6792(3) 0.38824(17) 0.152(4) Uani 1 1 d . . .
C31 C 0.8499(2) 0.6802(3) 0.38850(15) 0.168(5) Uani 1 1 d . . .
H31 H 0.8654 0.6878 0.3740 0.201 Uiso 1 1 calc R . .
C32 C 0.8601(3) 0.6694(3) 0.41115(19) 0.165(4) Uani 1 1 d . . .
C33 C 0.8391(3) 0.6605(3) 0.43248(17) 0.177(5) Uani 1 1 d . . .
H33 H 0.8468 0.6550 0.4480 0.212 Uiso 1 1 calc R . .
C34 C 0.8946(3) 0.6689(3) 0.41276(19) 0.159(4) Uani 1 1 d . . .
C35 C 0.9102(4) 0.6700(5) 0.4355(2) 0.286(9) Uani 1 1 d . . .
H35 H 0.9002 0.6736 0.4507 0.343 Uiso 1 1 calc R . .
C36 C 0.9420(3) 0.6656(4) 0.43660(18) 0.253(8) Uani 1 1 d . . .
H36 H 0.9502 0.6617 0.4525 0.303 Uiso 1 1 calc R . .
C37 C 0.9598(2) 0.6671(2) 0.41551(18) 0.097(3) Uani 1 1 d . . .
C38 C 0.9454(3) 0.6685(3) 0.39327(16) 0.194(6) Uani 1 1 d . . .
H38 H 0.9575 0.6692 0.3778 0.232 Uiso 1 1 calc R . .
C39 C 0.9123(3) 0.6690(4) 0.3927(2) 0.212(6) Uani 1 1 d . . .
H39 H 0.9024 0.6695 0.3766 0.254 Uiso 1 1 calc R . .
C40 C 0.66528(19) 0.6717(2) 0.58148(14) 0.078(2) Uani 1 1 d . . .
C41 C 0.8059(3) 0.6920(3) 0.3650(2) 0.165(5) Uani 1 1 d . . .
C42 C 0.8251(3) 0.7064(4) 0.3449(2) 0.211(6) Uani 1 1 d . . .
H42 H 0.8494 0.7105 0.3450 0.254 Uiso 1 1 calc R . .
C43 C 0.8137(3) 0.7166(3) 0.32259(17) 0.199(6) Uani 1 1 d . . .
H43 H 0.8301 0.7266 0.3086 0.239 Uiso 1 1 calc R . .
C44 C 0.7828(2) 0.7128(2) 0.32106(13) 0.0863(17) Uani 1 1 d . . .
C45 C 0.7612(3) 0.6944(4) 0.3399(2) 0.303(10) Uani 1 1 d . . .
H45 H 0.7356 0.6854 0.3382 0.364 Uiso 1 1 calc R . .
C46 C 0.7742(4) 0.6873(5) 0.3625(2) 0.383(14) Uani 1 1 d . . .
H46 H 0.7581 0.6785 0.3768 0.460 Uiso 1 1 calc R . .
C47 C 0.7709(2) 0.7272(2) 0.29914(14) 0.0863(17) Uani 1 1 d . . .
C48 C 0.7039(2) 0.7967(3) 0.20259(17) 0.093(3) Uani 1 1 d . B .
C49 C 0.6883(2) 0.8143(2) 0.18424(14) 0.096(3) Uani 1 1 d . . .
C50 C 0.6715(2) 0.8524(2) 0.16525(14) 0.096(2) Uani 1 1 d . . .
C51 C 0.6571(2) 0.8217(2) 0.15127(15) 0.108(3) Uani 1 1 d . B .
C52 C 0.64100(19) 0.8620(2) 0.13243(15) 0.097(3) Uani 1 1 d . . .
C53 C 0.7465(3) 0.6256(2) 0.61710(16) 0.094(3) Uani 1 1 d . . .
C54 C 0.6542(4) 0.6773(4) 0.2500 0.101(4) Uani 1 2 d S . .
C55 C 0.6207(5) 0.6431(5) 0.2500 0.242(4) Uani 1 2 d S . .
C56 C 0.6073(3) 0.6252(3) 0.23022(18) 0.242(4) Uani 1 1 d . . .
H56 H 0.6203 0.6346 0.2148 0.291 Uiso 1 1 calc R . .
C57 C 0.5733(3) 0.5912(3) 0.22928(17) 0.242(4) Uani 1 1 d . . .
H57 H 0.5627 0.5803 0.2134 0.291 Uiso 1 1 calc R . .
C58 C 0.5577(4) 0.5759(5) 0.2500 0.211(9) Uani 1 2 d S . .
C59 C 0.5241(4) 0.5366(5) 0.2500 0.238(10) Uani 1 2 d S . .
C60 C 0.5467(4) 0.5227(4) 0.7500 0.278(12) Uani 1 2 d S . .
H60 H 0.5696 0.5448 0.7500 0.334 Uiso 1 2 calc SR . .
C61 C 0.5296(4) 0.5062(3) 0.72689(18) 0.259(8) Uani 1 1 d . . .
C62 C 0.4940(3) 0.4776(3) 0.72706(17) 0.240(7) Uani 1 1 d . . .
H62 H 0.4818 0.4675 0.7114 0.288 Uiso 1 1 calc R . .
C63 C 0.8629(3) 0.8747(3) 0.2500 0.145(6) Uani 1 2 d SD . .
C64 C 0.8633(4) 0.9030(4) 0.2500 0.305(15) Uani 1 2 d SD . .
H64 H 0.8412 0.9039 0.2500 0.366 Uiso 1 2 calc SR . .
C65 C 0.8989(5) 0.9361(5) 0.2500 0.380(19) Uani 1 2 d SD . .
H65 H 0.9002 0.9593 0.2500 0.456 Uiso 1 2 calc SR . .
C66 C 0.9291(4) 0.9347(4) 0.2500 0.313(15) Uani 1 2 d SD . .
C67 C 0.9257(5) 0.9037(6) 0.2500 0.51(3) Uani 1 2 d S . .
H67 H 0.9470 0.9014 0.2500 0.615 Uiso 1 2 calc SR . .
C68 C 0.8911(5) 0.8720(4) 0.2500 0.319(15) Uani 1 2 d SD . .
H68 H 0.8890 0.8485 0.2500 0.383 Uiso 1 2 calc SR . .
C69 C 0.9658(4) 0.9688(4) 0.2500 0.51(3) Uani 1 2 d SD . .
C70 C 0.9977(4) 0.9655(3) 0.2500 0.51(3) Uani 1 2 d S . .
H70 H 0.9958 0.9421 0.2500 0.617 Uiso 1 2 calc SR . .
C71 C 0.8250(4) 0.8423(4) 0.2500 0.112(5) Uani 1 2 d SD . .

loop_
_atom_site_aniso_label
_atom_site_aniso_U_11
_atom_site_aniso_U_22
_atom_site_aniso_U_33
_atom_site_aniso_U_23
_atom_site_aniso_U_13
_atom_site_aniso_U_12
Zn1 0.0477(5) 0.0565(6) 0.0816(7) -0.0052(5) -0.0165(5) 0.0215(4)
Zn2 0.0544(5) 0.0538(5) 0.0603(6) -0.0098(4) -0.0186(4) 0.0262(4)
Zn3 0.0467(5) 0.0586(6) 0.0664(6) -0.0026(4) -0.0153(4) 0.0244(4)
Zn4 0.0554(5) 0.0586(6) 0.0593(6) -0.0040(5) -0.0122(5) 0.0236(5)
Zn5 0.0641(6) 0.0761(6) 0.0487(5) 0.0016(4) -0.0020(4) 0.0482(5)
Zn6 0.0710(8) 0.0732(8) 0.0554(8) 0.000 0.000 0.0511(7)
Zn7 0.0590(8) 0.0699(8) 0.0554(8) 0.000 0.000 0.0463(7)
S1A 0.188(3) 0.207(3) 0.250(4) -0.035(3) -0.061(3) 0.072(3)
C4A 0.094(3) 0.135(4) 0.121(4) -0.009(2) -0.046(2) 0.042(3)
C4B 0.188(3) 0.207(3) 0.250(4) -0.035(3) -0.061(3) 0.072(3)
S1B 0.094(3) 0.135(4) 0.121(4) -0.009(2) -0.046(2) 0.042(3)
S2A 0.158(4) 0.118(4) 0.116(3) -0.007(2) -0.060(3) 0.106(3)
C72A 0.169(4) 0.145(3) 0.124(3) 0.001(3) -0.041(3) 0.117(3)
C72B 0.158(4) 0.118(4) 0.116(3) -0.007(2) -0.060(3) 0.106(3)
S2B 0.169(4) 0.145(3) 0.124(3) 0.001(3) -0.041(3) 0.117(3)
S3A 0.135(3) 0.114(3) 0.102(3) 0.011(2) -0.045(2) 0.087(3)
C73A 0.152(4) 0.131(3) 0.135(4) 0.003(3) -0.049(3) 0.098(3)
C73B 0.135(3) 0.114(3) 0.102(3) 0.011(2) -0.045(2) 0.087(3)
S3B 0.152(4) 0.131(3) 0.135(4) 0.003(3) -0.049(3) 0.098(3)
O1 0.041(2) 0.041(2) 0.063(3) -0.0017(19) -0.0087(19) 0.0124(19)
O2 0.049(3) 0.079(4) 0.050(3) 0.000 0.000 0.056(3)
O3 0.049(3) 0.075(3) 0.076(3) -0.017(3) -0.028(2) 0.015(2)
O4 0.055(3) 0.068(3) 0.073(3) -0.004(2) -0.026(2) 0.021(2)
O5 0.069(3) 0.094(4) 0.072(4) 0.021(3) 0.002(3) -0.005(3)
O6 0.080(4) 0.087(4) 0.086(4) -0.009(3) 0.006(3) 0.011(3)
O7 0.178(5) 0.074(3) 0.057(3) -0.028(3) -0.034(3) 0.088(3)
O8 0.140(4) 0.064(3) 0.073(3) -0.021(3) -0.042(3) 0.066(3)
O9 0.086(4) 0.106(4) 0.050(3) 0.008(2) 0.002(3) 0.052(3)
O10 0.066(3) 0.152(5) 0.078(4) 0.028(3) 0.011(3) 0.074(3)
O11 0.054(3) 0.060(3) 0.160(5) -0.005(3) -0.008(3) 0.034(3)
O12 0.050(3) 0.030(3) 0.238(6) -0.005(3) -0.016(4) 0.010(2)
O13 0.053(3) 0.107(4) 0.062(3) -0.006(3) -0.021(2) 0.036(3)
O14 0.089(4) 0.128(4) 0.100(4) -0.059(3) -0.056(3) 0.069(3)
O15 0.051(4) 0.076(5) 0.213(9) 0.000 0.000 0.027(4)
O16 0.053(5) 0.062(4) 0.167(7) 0.000 0.000 0.022(4)
O17 0.140(4) 0.080(4) 0.088(4) -0.006(3) -0.044(3) 0.086(3)
O18 0.116(4) 0.078(3) 0.072(3) -0.005(3) -0.037(3) 0.067(3)
O19 0.065(3) 0.135(4) 0.048(3) 0.021(3) -0.001(2) 0.078(3)
O20 0.121(4) 0.221(6) 0.064(3) 0.068(3) 0.037(3) 0.125(4)
O21 0.078(3) 0.111(4) 0.061(3) 0.003(3) -0.017(3) -0.011(3)
C1 0.052(3) 0.079(3) 0.080(3) -0.009(2) -0.042(2) 0.026(3)
C2 0.052(3) 0.079(3) 0.080(3) -0.009(2) -0.042(2) 0.026(3)
C3 0.052(3) 0.079(3) 0.080(3) -0.009(2) -0.042(2) 0.026(3)
C5 0.014(4) 0.122(9) 0.110(6) 0.001(5) -0.017(4) 0.004(5)
C6 0.094(8) 0.043(6) 0.225(10) -0.002(6) -0.031(7) 0.049(6)
C7 0.076(7) 0.025(5) 0.52(2) 0.040(8) 0.021(9) 0.025(5)
C8 0.070(7) 0.057(7) 0.57(2) 0.017(9) 0.007(10) 0.020(6)
C9 0.040(6) 0.099(8) 0.270(11) 0.001(7) 0.006(6) 0.038(6)
C10 0.029(5) 0.067(6) 0.467(19) 0.035(9) 0.041(8) 0.012(5)
C11 0.053(6) 0.052(6) 0.52(2) -0.015(8) 0.032(8) 0.030(5)
C12 0.063(6) 0.051(6) 0.333(13) -0.006(7) 0.005(7) 0.044(6)
C13 0.040(6) 0.039(6) 0.411(15) 0.042(7) 0.017(7) 0.013(4)
C14 0.118(8) 0.109(8) 0.062(7) -0.017(7) -0.047(7) 0.036(7)
C15 0.116(8) 0.141(9) 0.040(6) -0.018(6) 0.007(6) -0.009(7)
C16 0.156(9) 0.170(10) 0.067(7) -0.012(8) 0.027(7) -0.005(7)
C17 0.157(9) 0.130(9) 0.092(9) -0.018(7) 0.004(7) -0.036(7)
C18 0.176(11) 0.189(12) 0.068(8) -0.020(9) 0.004(8) -0.044(9)
C19 0.233(13) 0.200(12) 0.069(8) -0.019(9) 0.030(9) -0.060(10)
C20 0.162(10) 0.209(13) 0.076(8) -0.021(8) -0.003(7) -0.073(9)
C21 0.067(6) 0.119(7) 0.120(9) -0.031(6) -0.039(6) 0.069(6)
C22 0.076(6) 0.200(9) 0.053(6) 0.046(6) 0.045(5) 0.095(6)
C23 0.155(9) 0.362(16) 0.133(9) 0.141(10) 0.039(8) 0.183(10)
C24 0.174(10) 0.343(15) 0.085(7) 0.136(8) 0.067(7) 0.186(11)
C25 0.155(9) 0.286(12) 0.103(8) 0.082(8) 0.026(7) 0.188(9)
C26 0.187(11) 0.410(19) 0.148(10) 0.089(12) 0.051(9) 0.240(13)
C27 0.155(9) 0.380(16) 0.098(8) 0.065(9) 0.058(7) 0.192(11)
C28 0.139(9) 0.357(15) 0.085(7) 0.102(8) 0.089(7) 0.169(10)
C29 0.143(8) 0.381(15) 0.060(6) 0.126(8) 0.048(6) 0.191(10)
C30 0.141(8) 0.316(13) 0.084(7) 0.125(8) 0.043(6) 0.178(9)
C31 0.132(8) 0.370(15) 0.084(7) 0.083(8) 0.041(6) 0.187(10)
C32 0.115(8) 0.345(14) 0.101(8) 0.080(9) 0.012(7) 0.165(9)
C33 0.143(9) 0.339(15) 0.106(8) 0.102(9) 0.071(7) 0.163(10)
C34 0.149(9) 0.333(14) 0.062(7) 0.086(8) 0.057(7) 0.170(10)
C35 0.242(14) 0.66(3) 0.128(10) 0.190(14) 0.095(10) 0.350(18)
C36 0.185(11) 0.59(2) 0.102(8) 0.196(12) 0.091(8) 0.283(15)
C37 0.083(6) 0.153(7) 0.094(7) 0.070(6) 0.055(6) 0.088(6)
C38 0.200(11) 0.405(17) 0.055(6) 0.129(8) 0.059(7) 0.210(12)
C39 0.183(11) 0.46(2) 0.122(10) 0.100(11) 0.026(8) 0.263(13)
C40 0.082(5) 0.101(7) 0.047(6) -0.004(5) -0.025(5) 0.042(5)
C41 0.118(8) 0.325(14) 0.129(9) 0.086(9) 0.071(8) 0.168(10)
C42 0.179(10) 0.477(19) 0.125(9) 0.158(11) 0.081(8) 0.274(13)
C43 0.139(8) 0.438(18) 0.128(8) 0.152(10) 0.082(7) 0.226(11)
C44 0.089(4) 0.147(5) 0.061(4) 0.033(4) 0.022(4) 0.088(4)
C45 0.189(11) 0.66(3) 0.168(11) 0.264(15) 0.115(10) 0.296(16)
C46 0.215(13) 0.83(4) 0.227(14) 0.37(2) 0.136(12) 0.35(2)
C47 0.089(4) 0.147(5) 0.061(4) 0.033(4) 0.022(4) 0.088(4)
C48 0.080(6) 0.112(8) 0.092(7) 0.005(7) 0.025(5) 0.053(6)
C49 0.113(6) 0.141(7) 0.080(6) 0.030(5) -0.020(5) 0.097(6)
C50 0.116(6) 0.097(6) 0.101(6) 0.020(5) -0.052(5) 0.073(5)
C51 0.152(8) 0.102(7) 0.111(7) -0.020(6) -0.042(6) 0.095(7)
C52 0.106(6) 0.125(7) 0.109(7) 0.020(5) -0.041(5) 0.094(6)
C53 0.117(8) 0.097(6) 0.077(6) -0.026(5) 0.016(6) 0.061(6)
C54 0.127(11) 0.142(12) 0.040(8) 0.000 0.000 0.071(10)
C55 0.179(7) 0.220(9) 0.083(5) 0.000 0.000 -0.084(5)
C56 0.179(7) 0.220(9) 0.083(5) 0.000 0.000 -0.084(5)
C57 0.179(7) 0.220(9) 0.083(5) 0.000 0.000 -0.084(5)
C58 0.132(12) 0.234(18) 0.074(11) 0.000 0.000 -0.053(12)
C59 0.153(14) 0.249(19) 0.053(10) 0.000 0.000 -0.095(13)
C60 0.212(17) 0.217(17) 0.088(12) 0.000 0.000 -0.131(14)
C61 0.223(13) 0.195(11) 0.059(7) -0.006(7) -0.018(8) -0.121(10)
C62 0.175(11) 0.222(12) 0.076(8) 0.012(8) 0.005(7) -0.087(9)
C63 0.040(9) 0.026(8) 0.345(19) 0.000 0.000 -0.003(7)
C64 0.057(10) 0.017(7) 0.84(5) 0.000 0.000 0.016(8)
C65 0.095(14) 0.103(15) 0.96(6) 0.000 0.000 0.067(14)
C66 0.080(13) 0.055(11) 0.80(5) 0.000 0.000 0.034(11)
C67 0.067(13) 0.073(13) 1.41(9) 0.000 0.000 0.046(12)
C68 0.063(11) 0.090(13) 0.82(5) 0.000 0.000 0.050(11)
C69 0.063(13) 0.035(11) 1.41(8) 0.000 0.000 0.016(10)
C70 0.017(8) 0.054(11) 1.46(8) 0.000 0.000 0.011(9)
C71 0.139(15) 0.129(13) 0.119(10) 0.000 0.000 0.104(13)

loop_
_atom_type_symbol
_atom_type_description
_atom_type_scat_dispersion_real
_atom_type_scat_dispersion_imag
_atom_type_scat_source
C C 0.0181 0.0091 'International Tables Vol C Tables 4.2.6.8 and 6.1.1.4'
H H 0.0000 0.0000 'International Tables Vol C Tables 4.2.6.8 and 6.1.1.4'
O O 0.0492 0.0322 'International Tables Vol C Tables 4.2.6.8 and 6.1.1.4'
S S 0.3331 0.5567 'International Tables Vol C Tables 4.2.6.8 and 6.1.1.4'
Zn Zn -1.5491 0.6778 'International Tables Vol C Tables 4.2.6.8 and 6.1.1.4'

loop_
_geom_angle_atom_site_label_1
_geom_angle_atom_site_label_2
_geom_angle_atom_site_label_3
_geom_angle
_geom_angle_site_symmetry_1
_geom_angle_site_symmetry_3
O12 Zn1 O1 112.14(17) . .
O12 Zn1 O5 106.8(2) . .
O1 Zn1 O5 109.90(18) . .
O12 Zn1 O4 109.25(19) . .
O1 Zn1 O4 110.83(15) . .
O5 Zn1 O4 107.73(18) . .
O12 Zn1 Zn4 123.24(14) . .
O1 Zn1 Zn4 35.31(10) . .
O5 Zn1 Zn4 74.60(15) . .
O4 Zn1 Zn4 124.59(12) . .
O12 Zn1 Zn3 76.41(14) . .
O1 Zn1 Zn3 35.76(10) . .
O5 Zn1 Zn3 124.20(14) . .
O4 Zn1 Zn3 124.00(12) . .
Zn4 Zn1 Zn3 60.24(2) . .
O8 Zn2 O3 107.99(18) . .
O8 Zn2 O1 111.50(16) . .
O3 Zn2 O1 111.84(16) . .
O8 Zn2 O9 107.8(2) . .
O3 Zn2 O9 107.82(17) . .
O1 Zn2 O9 109.74(17) . .
O8 Zn2 Zn4 75.96(13) . .
O3 Zn2 Zn4 124.52(12) . .
O1 Zn2 Zn4 35.55(10) . .
O9 Zn2 Zn4 123.88(13) . .
O10 Zn3 O1 108.95(16) . .
O10 Zn3 O11 107.2(2) . .
O1 Zn3 O11 110.76(16) . .
O10 Zn3 O13 110.75(19) . .
O1 Zn3 O13 110.97(17) . .
O11 Zn3 O13 108.15(18) . .
O10 Zn3 Zn1 121.75(13) . .
O1 Zn3 Zn1 35.56(9) . .
O11 Zn3 Zn1 75.21(13) . .
O13 Zn3 Zn1 123.87(13) . .
O6 Zn4 O14 108.1(2) . .
O6 Zn4 O1 112.59(19) . .
O14 Zn4 O1 111.05(18) . .
O6 Zn4 O7 105.6(2) . .
O14 Zn4 O7 107.5(2) . .
O1 Zn4 O7 111.76(16) . .
O6 Zn4 Zn2 123.91(15) . .
O14 Zn4 Zn2 125.32(16) . .
O1 Zn4 Zn2 36.03(10) . .
O7 Zn4 Zn2 75.74(13) . .
O6 Zn4 Zn1 77.22(16) . .
O14 Zn4 Zn1 123.31(15) . .
O1 Zn4 Zn1 35.41(10) . .
O7 Zn4 Zn1 125.75(14) . .
Zn2 Zn4 Zn1 60.77(2) . .
O21 Zn5 O20 106.9(2) . 10_556
O21 Zn5 O2 110.14(17) . .
O20 Zn5 O2 108.96(18) 10_556 .
O21 Zn5 O18 108.8(2) . .
O20 Zn5 O18 107.3(2) 10_556 .
O2 Zn5 O18 114.41(19) . .
O21 Zn5 Zn6 127.01(15) . .
O20 Zn5 Zn6 120.94(16) 10_556 .
O2 Zn5 Zn6 35.72(12) . .
O18 Zn5 Zn6 78.74(14) . .
O21 Zn5 Zn7 118.97(14) . .
O20 Zn5 Zn7 73.56(14) 10_556 .
O2 Zn5 Zn7 35.54(11) . .
O18 Zn5 Zn7 129.83(15) . .
Zn6 Zn5 Zn7 61.26(3) . .
O2 Zn6 O16 110.3(2) . .
O2 Zn6 O17 110.84(16) . 10_556
O16 Zn6 O17 109.89(19) . 10_556
O2 Zn6 O17 110.84(16) . .
O16 Zn6 O17 109.89(19) . .
O17 Zn6 O17 105.0(3) 10_556 .
O2 Zn6 Zn5 35.79(7) . .
O16 Zn6 Zn5 123.80(17) . .
O17 Zn6 Zn5 123.01(15) 10_556 .
O17 Zn6 Zn5 75.06(14) . .
O2 Zn6 Zn5 35.79(7) . 10_556
O16 Zn6 Zn5 123.79(17) . 10_556
O17 Zn6 Zn5 75.06(14) 10_556 10_556
O17 Zn6 Zn5 123.02(15) . 10_556
Zn5 Zn6 Zn5 60.78(3) . 10_556
O19 Zn7 O19 110.0(2) 10_556 .
O19 Zn7 O2 112.55(13) 10_556 .
O19 Zn7 O2 112.54(13) . .
O19 Zn7 O15 106.90(17) 10_556 .
O19 Zn7 O15 106.91(17) . .
O2 Zn7 O15 107.5(3) . .
O19 Zn7 Zn5 126.99(13) 10_556 10_556
O19 Zn7 Zn5 76.97(12) . 10_556
O2 Zn7 Zn5 35.60(7) . 10_556
O15 Zn7 Zn5 121.45(17) . 10_556
O19 Zn7 Zn5 76.99(12) 10_556 .
O19 Zn7 Zn5 126.98(13) . .
O2 Zn7 Zn5 35.59(7) . .
O15 Zn7 Zn5 121.44(17) . .
Zn5 Zn7 Zn5 60.60(3) 10_556 .
C3 S1A C2 93.3(3) . .
C3 C4A C2 95.3(4) 7_666 .
C3 C4A H4A 132.4 7_666 .
C2 C4A H4A 132.4 . .
C49 S2A C50 88.0(4) . .
C49 C72A C51 90.5(4) . .
C49 C72A H72A 134.8 . .
C51 C72A H72A 134.8 . .
C51 S3A C52 92.4(4) . .
C50 C73A C52 89.9(4) . .
C50 C73A H73A 135.1 . .
C52 C73A H73A 135.1 . .
Zn4 O1 Zn1 109.28(16) . .
Zn4 O1 Zn3 109.46(15) . .
Zn1 O1 Zn3 108.68(16) . .
Zn4 O1 Zn2 108.42(16) . .
Zn1 O1 Zn2 110.15(15) . .
Zn3 O1 Zn2 110.83(16) . .
Zn6 O2 Zn7 111.9(2) . .
Zn6 O2 Zn5 108.49(14) . .
Zn7 O2 Zn5 108.87(14) . .
Zn6 O2 Zn5 108.49(14) . 10_556
Zn7 O2 Zn5 108.86(14) . 10_556
Zn5 O2 Zn5 110.2(2) . 10_556
C1 O3 Zn2 128.3(4) . .
C1 O4 Zn1 130.0(4) . .
C14 O5 Zn1 130.9(6) . .
C14 O6 Zn4 131.1(6) . .
C40 O7 Zn4 131.7(5) . .
C40 O8 Zn2 131.0(5) . .
C21 O9 Zn2 133.3(6) . .
C21 O10 Zn3 135.7(5) . .
C5 O11 Zn3 133.3(5) . .
C5 O12 Zn1 132.3(5) . .
C53 O13 Zn3 131.2(5) . .
C53 O14 Zn4 135.4(5) . .
C71 O15 Zn7 134.3(8) . .
C71 O16 Zn6 132.4(9) . .
C48 O17 Zn6 130.3(5) . .
C48 O18 Zn5 126.4(6) . .
C47 O19 Zn7 128.9(4) . .
C47 O20 Zn5 134.3(5) . 10_556
C54 O21 Zn5 132.3(7) . .
O3 C1 O4 128.5(6) . .
O3 C1 C2 120.5(7) . .
O4 C1 C2 110.9(7) . .
C1 C2 C4A 126.6(6) . .
C1 C2 S1A 117.8(6) . .
C4A C2 S1A 115.7(4) . .
C3 C3 S1B 121.9(6) 7_666 7_666
C3 C3 C4A 121.9(6) 7_666 7_666
S1B C3 C4A 0.0(2) 7_666 7_666
C3 C3 S1A 113.6(6) 7_666 .
S1B C3 S1A 124.2(4) 7_666 .
C4A C3 S1A 124.2(4) 7_666 .
O11 C5 O12 122.4(9) . .
O11 C5 C6 118.3(8) . .
O12 C5 C6 119.2(8) . .
C7 C6 C11 121.0(8) . .
C7 C6 C5 118.4(9) . .
C11 C6 C5 120.5(9) . .
C6 C7 C8 118.6(9) . .
C6 C7 H7 120.7 . .
C8 C7 H7 120.7 . .
C9 C8 C7 122.0(9) . .
C9 C8 H8 119.0 . .
C7 C8 H8 119.0 . .
C10 C9 C8 117.9(9) . .
C10 C9 C12 120.4(9) . .
C8 C9 C12 121.2(9) . .
C9 C10 C11 118.9(8) . .
C9 C10 H10 120.6 . .
C11 C10 H10 120.6 . .
C6 C11 C10 120.4(8) . .
C6 C11 H11 119.8 . .
C10 C11 H11 119.8 . .
C13 C12 C13 118.3(8) . 3_655
C13 C12 C9 120.1(9) . .
C13 C12 C9 121.5(8) 3_655 .
C12 C13 C12 121.4(8) . 5_665
C12 C13 H13 119.3 . .
C12 C13 H13 119.3 5_665 .
O6 C14 O5 126.1(10) . .
O6 C14 C15 119.8(9) . .
O5 C14 C15 114.1(9) . .
C16 C15 C20 123.8(9) . .
C16 C15 C14 117.2(10) . .
C20 C15 C14 118.8(10) . .
C15 C16 C17 121.3(10) . .
C15 C16 H16 119.4 . .
C17 C16 H16 119.4 . .
C18 C17 C16 114.9(9) . .
C18 C17 H17 122.6 . .
C16 C17 H17 122.6 . .
C17 C18 C19 125.6(10) . .
C17 C18 C61 120.1(11) . .
C19 C18 C61 114.3(11) . .
C20 C19 C18 116.0(10) . .
C20 C19 H19 122.0 . .
C18 C19 H19 122.0 . .
C15 C20 C19 118.4(10) . .
C15 C20 H20 120.8 . .
C19 C20 H20 120.8 . .
O10 C21 O9 121.4(9) . .
O10 C21 C22 120.1(7) . .
O9 C21 C22 118.4(8) . .
C23 C22 C27 118.8(8) . .
C23 C22 C21 125.5(9) . .
C27 C22 C21 115.4(9) . .
C22 C23 C24 120.7(9) . .
C22 C23 H23 119.7 . .
C24 C23 H23 119.7 . .
C25 C24 C23 125.9(9) . .
C25 C24 H24 117.0 . .
C23 C24 H24 117.0 . .
C24 C25 C26 111.2(9) . .
C24 C25 C28 123.5(9) . .
C26 C25 C28 125.0(10) . .
C25 C26 C27 126.1(10) . .
C25 C26 H26 116.9 . .
C27 C26 H26 116.9 . .
C22 C27 C26 116.3(9) . .
C22 C27 H27 121.8 . .
C26 C27 H27 121.8 . .
C29 C28 C25 122.6(9) . .
C29 C28 C33 121.8(7) . .
C25 C28 C33 115.6(9) . .
C30 C29 C28 117.5(7) . .
C30 C29 H29 121.3 . .
C28 C29 H29 121.3 . .
C29 C30 C31 124.1(7) . .
C29 C30 C41 117.4(7) . .
C31 C30 C41 118.3(8) . .
C30 C31 C32 117.7(7) . .
C30 C31 H31 121.1 . .
C32 C31 H31 121.1 . .
C33 C32 C31 121.5(8) . .
C33 C32 C34 117.5(8) . .
C31 C32 C34 121.0(9) . .
C32 C33 C28 117.2(8) . .
C32 C33 H33 121.4 . .
C28 C33 H33 121.4 . .
C39 C34 C35 116.8(10) . .
C39 C34 C32 122.0(10) . .
C35 C34 C32 121.2(9) . .
C34 C35 C36 119.7(10) . .
C34 C35 H35 120.1 . .
C36 C35 H35 120.1 . .
C37 C36 C35 120.2(8) . .
C37 C36 H36 119.9 . .
C35 C36 H36 119.9 . .
C36 C37 C38 118.6(8) . .
C36 C37 C40 116.6(9) . 11_656
C38 C37 C40 124.8(8) . 11_656
C37 C38 C39 119.7(8) . .
C37 C38 H38 120.2 . .
C39 C38 H38 120.2 . .
C34 C39 C38 124.2(9) . .
C34 C39 H39 117.9 . .
C38 C39 H39 117.9 . .
O7 C40 O8 125.6(8) . .
O7 C40 C37 113.9(7) . 9_566
O8 C40 C37 120.6(7) . 9_566
C46 C41 C42 111.0(10) . .
C46 C41 C30 120.6(10) . .
C42 C41 C30 128.3(9) . .
C41 C42 C43 126.7(8) . .
C41 C42 H42 116.7 . .
C43 C42 H42 116.7 . .
C44 C43 C42 120.8(8) . .
C44 C43 H43 119.6 . .
C42 C43 H43 119.6 . .
C43 C44 C45 114.0(8) . .
C43 C44 C47 122.9(8) . .
C45 C44 C47 123.1(8) . .
C44 C45 C46 122.6(10) . .
C44 C45 H45 118.7 . .
C46 C45 H45 118.7 . .
C41 C46 C45 123.5(10) . .
C41 C46 H46 118.2 . .
C45 C46 H46 118.2 . .
O19 C47 O20 125.5(7) . .
O19 C47 C44 119.0(7) . .
O20 C47 C44 115.1(7) . .
O18 C48 O17 129.5(8) . .
O18 C48 C49 118.3(8) . .
O17 C48 C49 112.2(8) . .
C48 C49 C72A 116.5(7) . .
C48 C49 S2A 118.6(7) . .
C72A C49 S2A 124.9(4) . .
C51 C50 C73A 120.4(6) . .
C51 C50 S2A 119.3(6) . .
C73A C50 S2A 120.2(6) . .
C50 C51 S3A 116.3(6) . .
C50 C51 C72A 117.3(6) . .
S3A C51 C72A 126.4(6) . .
C53 C52 S3A 123.0(6) 6_564 .
C53 C52 C73A 116.1(6) 6_564 .
S3A C52 C73A 120.9(4) . .
O14 C53 O13 121.9(9) . .
O14 C53 C52 121.3(7) . 2_655
O13 C53 C52 116.8(8) . 2_655
O21 C54 O21 124.5(12) . 10_556
O21 C54 C55 117.8(6) . .
O21 C54 C55 117.8(6) 10_556 .
C56 C55 C56 113.6(18) . 10_556
C56 C55 C54 122.2(9) . .
C56 C55 C54 122.2(9) 10_556 .
C55 C56 C57 124.1(12) . .
C55 C56 H56 118.0 . .
C57 C56 H56 118.0 . .
C58 C57 C56 118.9(11) . .
C58 C57 H57 120.5 . .
C56 C57 H57 120.5 . .
C57 C58 C57 118.2(15) . 10_556
C57 C58 C59 120.5(8) . .
C57 C58 C59 120.5(8) 10_556 .
C62 C59 C62 120.1(13) 4_664 7_666
C62 C59 C58 118.1(8) 4_664 .
C62 C59 C58 118.1(8) 7_666 .
C61 C60 C61 119.5(13) . 10_557
C61 C60 H60 120.3 . .
C61 C60 H60 120.3 10_557 .
C62 C61 C60 119.5(11) . .
C62 C61 C18 122.4(9) . .
C60 C61 C18 118.1(10) . .
C61 C62 C59 120.3(10) . 7_666
C61 C62 H62 119.8 . .
C59 C62 H62 119.8 7_666 .
C64 C63 C68 123.9(13) . .
C64 C63 C71 112.9(14) . .
C68 C63 C71 123.2(14) . .
C63 C64 C65 117.0(12) . .
C63 C64 H64 121.5 . .
C65 C64 H64 121.5 . .
C66 C65 C64 121.3(14) . .
C66 C65 H65 119.3 . .
C64 C65 H65 119.3 . .
C67 C66 C65 116.6(15) . .
C67 C66 C69 122.1(17) . .
C65 C66 C69 121.3(16) . .
C66 C67 C68 121.2(14) . .
C66 C67 H67 119.4 . .
C68 C67 H67 119.4 . .
C63 C68 C67 120.0(13) . .
C63 C68 H68 120.0 . .
C67 C68 H68 120.0 . .
C70 C69 C70 121.6(14) 8_676 .
C70 C69 C66 119.7(16) 8_676 .
C70 C69 C66 118.7(14) . .
C69 C70 C69 118.4(14) 3_765 .
C69 C70 H70 120.8 3_765 .
C69 C70 H70 120.8 . .
O16 C71 O15 123.6(13) . .
O16 C71 C63 121.7(12) . .
O15 C71 C63 114.7(11) . .

loop_
_geom_bond_atom_site_label_1
_geom_bond_atom_site_label_2
_geom_bond_distance
_geom_bond_site_symmetry_2
Zn1 O12 1.928(4) .
Zn1 O1 1.935(3) .
Zn1 O5 1.952(5) .
Zn1 O4 1.955(4) .
Zn1 Zn4 3.1521(10) .
Zn1 Zn3 3.1521(10) .
Zn2 O8 1.946(4) .
Zn2 O3 1.949(4) .
Zn2 O1 1.953(3) .
Zn2 O9 1.962(4) .
Zn2 Zn4 3.1497(10) .
Zn3 O10 1.943(5) .
Zn3 O1 1.945(3) .
Zn3 O11 1.951(4) .
Zn3 O13 1.991(4) .
Zn4 O6 1.908(5) .
Zn4 O14 1.915(4) .
Zn4 O1 1.930(3) .
Zn4 O7 1.952(4) .
Zn5 O21 1.909(5) .
Zn5 O20 1.925(4) 10_556
Zn5 O2 1.940(3) .
Zn5 O18 1.956(4) .
Zn5 Zn6 3.1458(12) .
Zn5 Zn7 3.1542(11) .
Zn6 O2 1.936(5) .
Zn6 O16 1.941(6) .
Zn6 O17 1.950(4) 10_556
Zn6 O17 1.951(4) .
Zn6 Zn5 3.1460(12) 10_556
Zn7 O19 1.934(4) 10_556
Zn7 O19 1.934(4) .
Zn7 O2 1.937(4) .
Zn7 O15 1.940(7) .
Zn7 Zn5 3.1541(11) 10_556
S1A C3 1.656(6) .
S1A C2 1.754(6) .
C4A C3 1.553(6) 7_666
C4A C2 1.647(7) .
C4A H4A 0.9500 .
S2A C49 1.641(8) .
S2A C50 1.643(7) .
C72A C49 1.611(8) .
C72A C51 1.616(7) .
C72A H72A 0.9500 .
S3A C51 1.602(8) .
S3A C52 1.636(8) .
C73A C50 1.608(7) .
C73A C52 1.657(8) .
C73A H73A 0.9500 .
O2 Zn5 1.940(3) 10_556
O3 C1 1.259(7) .
O4 C1 1.263(7) .
O5 C14 1.280(8) .
O6 C14 1.202(9) .
O7 C40 1.222(7) .
O8 C40 1.249(7) .
O9 C21 1.255(7) .
O10 C21 1.251(8) .
O11 C5 1.250(7) .
O12 C5 1.265(7) .
O13 C53 1.261(7) .
O14 C53 1.259(8) .
O15 C71 1.288(11) .
O16 C71 1.203(11) .
O17 C48 1.286(8) .
O18 C48 1.215(8) .
O19 C47 1.218(7) .
O20 C47 1.230(7) .
O20 Zn5 1.925(4) 10_556
O21 C54 1.259(6) .
C1 C2 1.412(7) .
C3 C3 1.386(10) 7_666
C3 S1B 1.553(6) 7_666
C3 C4A 1.553(6) 7_666
C5 C6 1.487(10) .
C6 C7 1.281(10) .
C6 C11 1.292(10) .
C7 C8 1.376(11) .
C7 H7 0.9500 .
C8 C9 1.323(10) .
C8 H8 0.9500 .
C9 C10 1.304(10) .
C9 C12 1.540(10) .
C10 C11 1.417(10) .
C10 H10 0.9500 .
C11 H11 0.9500 .
C12 C13 1.351(8) .
C12 C13 1.373(8) 3_655
C13 C12 1.373(8) 5_665
C13 H13 0.9500 .
C14 C15 1.498(11) .
C15 C16 1.348(11) .
C15 C20 1.410(12) .
C16 C17 1.422(10) .
C16 H16 0.9500 .
C17 C18 1.407(12) .
C17 H17 0.9500 .
C18 C19 1.427(13) .
C18 C61 1.518(12) .
C19 C20 1.419(11) .
C19 H19 0.9500 .
C20 H20 0.9500 .
C21 C22 1.414(10) .
C22 C23 1.355(9) .
C22 C27 1.359(10) .
C23 C24 1.391(10) .
C23 H23 0.9500 .
C24 C25 1.307(10) .
C24 H24 0.9500 .
C25 C26 1.401(12) .
C25 C28 1.404(10) .
C26 C27 1.419(11) .
C26 H26 0.9500 .
C27 H27 0.9500 .
C28 C29 1.383(10) .
C28 C33 1.469(11) .
C29 C30 1.348(9) .
C29 H29 0.9500 .
C30 C31 1.402(9) .
C30 C41 1.484(11) .
C31 C32 1.416(9) .
C31 H31 0.9500 .
C32 C33 1.360(10) .
C32 C34 1.467(11) .
C33 H33 0.9500 .
C34 C39 1.289(10) .
C34 C35 1.355(11) .
C35 C36 1.443(11) .
C35 H35 0.9500 .
C36 C37 1.322(10) .
C36 H36 0.9500 .
C37 C38 1.332(9) .
C37 C40 1.474(9) 11_656
C38 C39 1.405(11) .
C38 H38 0.9500 .
C39 H39 0.9500 .
C40 C37 1.474(9) 9_566
C41 C46 1.256(11) .
C41 C42 1.286(10) .
C42 C43 1.412(9) .
C42 H42 0.9500 .
C43 C44 1.232(8) .
C43 H43 0.9500 .
C44 C45 1.307(10) .
C44 C47 1.501(9) .
C45 C46 1.403(11) .
C45 H45 0.9500 .
C46 H46 0.9500 .
C48 C49 1.552(10) .
C50 C51 1.338(8) .
C52 C53 1.435(9) 6_564
C53 C52 1.436(9) 2_655
C54 O21 1.259(7) 10_556
C54 C55 1.428(16) .
C55 C56 1.243(11) .
C55 C56 1.243(11) 10_556
C56 C57 1.432(12) .
C56 H56 0.9500 .
C57 C58 1.269(10) .
C57 H57 0.9500 .
C58 C57 1.269(10) 10_556
C58 C59 1.550(17) .
C59 C62 1.391(9) 4_664
C59 C62 1.392(9) 7_666
C60 C61 1.406(9) .
C60 C61 1.407(9) 10_557
C60 H60 0.9500 .
C61 C62 1.377(12) .
C62 C59 1.392(9) 7_666
C62 H62 0.9500 .
C63 C64 1.185(13) .
C63 C68 1.246(14) .
C63 C71 1.495(14) .
C64 C65 1.452(18) .
C64 H64 0.9500 .
C65 C66 1.303(17) .
C65 H65 0.9500 .
C66 C67 1.243(16) .
C66 C69 1.495(15) .
C67 C68 1.403(18) .
C67 H67 0.9500 .
C68 H68 0.9500 .
C69 C70 1.369(15) 8_676
C69 C70 1.420(15) .
C70 C69 1.370(15) 3_765
C70 H70 0.9500 .

loop_
_geom_torsion_atom_site_label_1
_geom_torsion_atom_site_label_2
_geom_torsion_atom_site_label_3
_geom_torsion_atom_site_label_4
_geom_torsion
_geom_torsion_site_symmetry_1
_geom_torsion_site_symmetry_4
O12 Zn1 Zn3 O10 104.6(2) . .
O1 Zn1 Zn3 O10 -77.9(2) . .
O5 Zn1 Zn3 O10 -154.1(2) . .
O4 Zn1 Zn3 O10 0.4(2) . .
Zn4 Zn1 Zn3 O10 -113.39(17) . .
O12 Zn1 Zn3 O1 -177.4(2) . .
O5 Zn1 Zn3 O1 -76.2(2) . .
O4 Zn1 Zn3 O1 78.3(2) . .
Zn4 Zn1 Zn3 O1 -35.46(16) . .
O12 Zn1 Zn3 O11 3.3(2) . .
O1 Zn1 Zn3 O11 -179.2(2) . .
O5 Zn1 Zn3 O11 104.6(2) . .
O4 Zn1 Zn3 O11 -100.9(2) . .
Zn4 Zn1 Zn3 O11 145.30(14) . .
O12 Zn1 Zn3 O13 -98.8(2) . .
O1 Zn1 Zn3 O13 78.6(2) . .
O5 Zn1 Zn3 O13 2.4(2) . .
O4 Zn1 Zn3 O13 156.9(2) . .
Zn4 Zn1 Zn3 O13 43.13(16) . .
O8 Zn2 Zn4 O6 99.6(2) . .
O3 Zn2 Zn4 O6 -2.8(3) . .
O1 Zn2 Zn4 O6 -82.1(3) . .
O9 Zn2 Zn4 O6 -158.2(2) . .
O8 Zn2 Zn4 O14 -101.4(2) . .
O3 Zn2 Zn4 O14 156.2(2) . .
O1 Zn2 Zn4 O14 76.9(2) . .
O9 Zn2 Zn4 O14 0.8(2) . .
O8 Zn2 Zn4 O1 -178.3(2) . .
O3 Zn2 Zn4 O1 79.3(2) . .
O9 Zn2 Zn4 O1 -76.1(2) . .
O8 Zn2 Zn4 O7 0.2(2) . .
O3 Zn2 Zn4 O7 -102.2(2) . .
O1 Zn2 Zn4 O7 178.5(2) . .
O9 Zn2 Zn4 O7 102.4(2) . .
O8 Zn2 Zn4 Zn1 146.60(15) . .
O3 Zn2 Zn4 Zn1 44.22(15) . .
O1 Zn2 Zn4 Zn1 -35.07(16) . .
O9 Zn2 Zn4 Zn1 -111.18(16) . .
O12 Zn1 Zn4 O6 -101.2(3) . .
O1 Zn1 Zn4 O6 177.2(2) . .
O5 Zn1 Zn4 O6 -0.9(2) . .
O4 Zn1 Zn4 O6 100.2(2) . .
Zn3 Zn1 Zn4 O6 -146.92(16) . .
O12 Zn1 Zn4 O14 2.2(3) . .
O1 Zn1 Zn4 O14 -79.5(3) . .
O5 Zn1 Zn4 O14 102.4(2) . .
O4 Zn1 Zn4 O14 -156.4(2) . .
Zn3 Zn1 Zn4 O14 -43.6(2) . .
O12 Zn1 Zn4 O1 81.6(3) . .
O5 Zn1 Zn4 O1 -178.1(2) . .
O4 Zn1 Zn4 O1 -76.9(2) . .
Zn3 Zn1 Zn4 O1 35.91(16) . .
O12 Zn1 Zn4 O7 158.7(3) . .
O1 Zn1 Zn4 O7 77.0(2) . .
O5 Zn1 Zn4 O7 -101.1(2) . .
O4 Zn1 Zn4 O7 0.1(2) . .
Zn3 Zn1 Zn4 O7 112.95(18) . .
O12 Zn1 Zn4 Zn2 117.3(2) . .
O1 Zn1 Zn4 Zn2 35.68(16) . .
O5 Zn1 Zn4 Zn2 -142.42(15) . .
O4 Zn1 Zn4 Zn2 -41.25(15) . .
Zn3 Zn1 Zn4 Zn2 71.59(3) . .
O21 Zn5 Zn6 O2 72.0(3) . .
O20 Zn5 Zn6 O2 -79.4(3) 10_556 .
O18 Zn5 Zn6 O2 177.2(2) . .
Zn7 Zn5 Zn6 O2 -34.20(18) . .
O21 Zn5 Zn6 O16 149.5(2) . .
O20 Zn5 Zn6 O16 -1.8(2) 10_556 .
O2 Zn5 Zn6 O16 77.5(2) . .
O18 Zn5 Zn6 O16 -105.3(2) . .
Zn7 Zn5 Zn6 O16 43.32(16) . .
O21 Zn5 Zn6 O17 -7.9(3) . 10_556
O20 Zn5 Zn6 O17 -159.2(2) 10_556 10_556
O2 Zn5 Zn6 O17 -79.9(2) . 10_556
O18 Zn5 Zn6 O17 97.3(2) . 10_556
Zn7 Zn5 Zn6 O17 -114.08(17) . 10_556
O21 Zn5 Zn6 O17 -106.3(2) . .
O20 Zn5 Zn6 O17 102.4(2) 10_556 .
O2 Zn5 Zn6 O17 -178.3(2) . .
O18 Zn5 Zn6 O17 -1.1(2) . .
Zn7 Zn5 Zn6 O17 147.51(15) . .
O21 Zn5 Zn6 Zn5 36.38(19) . 10_556
O20 Zn5 Zn6 Zn5 -114.94(17) 10_556 10_556
O2 Zn5 Zn6 Zn5 -35.58(19) . 10_556
O18 Zn5 Zn6 Zn5 141.57(14) . 10_556
Zn7 Zn5 Zn6 Zn5 -69.79(2) . 10_556
O21 Zn5 Zn7 O19 97.9(2) . 10_556
O20 Zn5 Zn7 O19 -2.7(2) 10_556 10_556
O2 Zn5 Zn7 O19 -177.7(2) . 10_556
O18 Zn5 Zn7 O19 -101.7(2) . 10_556
Zn6 Zn5 Zn7 O19 -143.32(13) . 10_556
O21 Zn5 Zn7 O19 -7.5(2) . .
O20 Zn5 Zn7 O19 -108.1(2) 10_556 .
O2 Zn5 Zn7 O19 76.9(3) . .
O18 Zn5 Zn7 O19 152.9(2) . .
Zn6 Zn5 Zn7 O19 111.23(15) . .
O21 Zn5 Zn7 O2 -84.4(3) . .
O20 Zn5 Zn7 O2 175.0(3) 10_556 .
O18 Zn5 Zn7 O2 76.0(3) . .
Zn6 Zn5 Zn7 O2 34.4(2) . .
O21 Zn5 Zn7 O15 -160.0(2) . .
O20 Zn5 Zn7 O15 99.4(2) 10_556 .
O2 Zn5 Zn7 O15 -75.7(3) . .
O18 Zn5 Zn7 O15 0.4(2) . .
Zn6 Zn5 Zn7 O15 -41.28(15) . .
O21 Zn5 Zn7 Zn5 -49.10(18) . 10_556
O20 Zn5 Zn7 Zn5 -149.70(18) 10_556 10_556
O2 Zn5 Zn7 Zn5 35.3(2) . 10_556
O18 Zn5 Zn7 Zn5 111.30(18) . 10_556
Zn6 Zn5 Zn7 Zn5 69.65(2) . 10_556
O6 Zn4 O1 Zn1 -3.0(2) . .
O14 Zn4 O1 Zn1 118.3(2) . .
O7 Zn4 O1 Zn1 -121.6(2) . .
Zn2 Zn4 O1 Zn1 -120.1(2) . .
O6 Zn4 O1 Zn3 -121.9(2) . .
O14 Zn4 O1 Zn3 -0.6(2) . .
O7 Zn4 O1 Zn3 119.5(2) . .
Zn2 Zn4 O1 Zn3 121.0(2) . .
Zn1 Zn4 O1 Zn3 -118.9(2) . .
O6 Zn4 O1 Zn2 117.1(2) . .
O14 Zn4 O1 Zn2 -121.6(2) . .
O7 Zn4 O1 Zn2 -1.5(2) . .
Zn1 Zn4 O1 Zn2 120.1(2) . .
O12 Zn1 O1 Zn4 -116.7(2) . .
O5 Zn1 O1 Zn4 1.9(2) . .
O4 Zn1 O1 Zn4 120.91(17) . .
Zn3 Zn1 O1 Zn4 -119.4(2) . .
O12 Zn1 O1 Zn3 2.7(2) . .
O5 Zn1 O1 Zn3 121.34(19) . .
O4 Zn1 O1 Zn3 -119.69(17) . .
Zn4 Zn1 O1 Zn3 119.4(2) . .
O12 Zn1 O1 Zn2 124.3(2) . .
O5 Zn1 O1 Zn2 -117.1(2) . .
O4 Zn1 O1 Zn2 1.9(2) . .
Zn4 Zn1 O1 Zn2 -119.0(2) . .
Zn3 Zn1 O1 Zn2 121.6(2) . .
O10 Zn3 O1 Zn4 -122.3(2) . .
O11 Zn3 O1 Zn4 120.07(19) . .
O13 Zn3 O1 Zn4 -0.1(2) . .
Zn1 Zn3 O1 Zn4 119.3(2) . .
O10 Zn3 O1 Zn1 118.46(19) . .
O11 Zn3 O1 Zn1 0.8(2) . .
O13 Zn3 O1 Zn1 -119.35(17) . .
O10 Zn3 O1 Zn2 -2.7(2) . .
O11 Zn3 O1 Zn2 -120.40(19) . .
O13 Zn3 O1 Zn2 119.47(18) . .
Zn1 Zn3 O1 Zn2 -121.2(2) . .
O8 Zn2 O1 Zn4 1.7(2) . .
O3 Zn2 O1 Zn4 -119.29(17) . .
O9 Zn2 O1 Zn4 121.11(18) . .
O8 Zn2 O1 Zn1 121.3(2) . .
O3 Zn2 O1 Zn1 0.2(2) . .
O9 Zn2 O1 Zn1 -119.36(18) . .
Zn4 Zn2 O1 Zn1 119.5(2) . .
O8 Zn2 O1 Zn3 -118.4(2) . .
O3 Zn2 O1 Zn3 120.55(17) . .
O9 Zn2 O1 Zn3 0.9(2) . .
Zn4 Zn2 O1 Zn3 -120.2(2) . .
O16 Zn6 O2 Zn7 0.0 . .
O17 Zn6 O2 Zn7 -121.90(16) 10_556 .
O17 Zn6 O2 Zn7 121.91(16) . .
Zn5 Zn6 O2 Zn7 120.13(15) . .
Zn5 Zn6 O2 Zn7 -120.12(15) 10_556 .
O16 Zn6 O2 Zn5 -120.13(15) . .
O17 Zn6 O2 Zn5 117.97(19) 10_556 .
O17 Zn6 O2 Zn5 1.8(2) . .
Zn5 Zn6 O2 Zn5 119.7(3) 10_556 .
O16 Zn6 O2 Zn5 120.12(15) . 10_556
O17 Zn6 O2 Zn5 -1.8(2) 10_556 10_556
O17 Zn6 O2 Zn5 -117.97(19) . 10_556
Zn5 Zn6 O2 Zn5 -119.7(3) . 10_556
O19 Zn7 O2 Zn6 -117.48(15) 10_556 .
O19 Zn7 O2 Zn6 117.47(15) . .
O15 Zn7 O2 Zn6 0.0 . .
Zn5 Zn7 O2 Zn6 119.91(17) 10_556 .
Zn5 Zn7 O2 Zn6 -119.91(17) . .
O19 Zn7 O2 Zn5 2.4(3) 10_556 .
O19 Zn7 O2 Zn5 -122.62(18) . .
O15 Zn7 O2 Zn5 119.91(17) . .
Zn5 Zn7 O2 Zn5 -120.2(3) 10_556 .
O19 Zn7 O2 Zn5 122.62(18) 10_556 10_556
O19 Zn7 O2 Zn5 -2.4(3) . 10_556
O15 Zn7 O2 Zn5 -119.91(17) . 10_556
Zn5 Zn7 O2 Zn5 120.2(3) . 10_556
O21 Zn5 O2 Zn6 -126.0(2) . .
O20 Zn5 O2 Zn6 117.0(2) 10_556 .
O18 Zn5 O2 Zn6 -3.1(3) . .
Zn7 Zn5 O2 Zn6 122.0(3) . .
O21 Zn5 O2 Zn7 112.0(2) . .
O20 Zn5 O2 Zn7 -5.0(3) 10_556 .
O18 Zn5 O2 Zn7 -125.1(2) . .
Zn6 Zn5 O2 Zn7 -122.0(3) . .
O21 Zn5 O2 Zn5 -7.4(3) . 10_556
O20 Zn5 O2 Zn5 -124.4(2) 10_556 10_556
O18 Zn5 O2 Zn5 115.6(2) . 10_556
Zn6 Zn5 O2 Zn5 118.7(3) . 10_556
Zn7 Zn5 O2 Zn5 -119.3(3) . 10_556
O8 Zn2 O3 C1 -128.7(5) . .
O1 Zn2 O3 C1 -5.7(6) . .
O9 Zn2 O3 C1 115.0(6) . .
Zn4 Zn2 O3 C1 -43.7(6) . .
O12 Zn1 O4 C1 -124.7(6) . .
O1 Zn1 O4 C1 -0.7(6) . .
O5 Zn1 O4 C1 119.6(6) . .
Zn4 Zn1 O4 C1 36.4(6) . .
Zn3 Zn1 O4 C1 -38.4(6) . .
O12 Zn1 O5 C14 120.2(7) . .
O1 Zn1 O5 C14 -1.6(7) . .
O4 Zn1 O5 C14 -122.5(7) . .
Zn4 Zn1 O5 C14 -0.5(6) . .
Zn3 Zn1 O5 C14 35.5(7) . .
O14 Zn4 O6 C14 -118.2(7) . .
O1 Zn4 O6 C14 4.8(8) . .
O7 Zn4 O6 C14 127.0(7) . .
Zn2 Zn4 O6 C14 43.9(8) . .
Zn1 Zn4 O6 C14 3.0(7) . .
O6 Zn4 O7 C40 -122.8(7) . .
O14 Zn4 O7 C40 122.0(7) . .
O1 Zn4 O7 C40 -0.1(7) . .
Zn2 Zn4 O7 C40 -1.0(6) . .
Zn1 Zn4 O7 C40 -37.5(7) . .
O3 Zn2 O8 C40 122.7(6) . .
O1 Zn2 O8 C40 -0.6(7) . .
O9 Zn2 O8 C40 -121.1(6) . .
Zn4 Zn2 O8 C40 0.5(6) . .
O8 Zn2 O9 C21 124.5(6) . .
O3 Zn2 O9 C21 -119.1(6) . .
O1 Zn2 O9 C21 2.9(7) . .
Zn4 Zn2 O9 C21 39.8(7) . .
O1 Zn3 O10 C21 3.0(7) . .
O11 Zn3 O10 C21 122.9(7) . .
O13 Zn3 O10 C21 -119.3(7) . .
Zn1 Zn3 O10 C21 39.9(8) . .
O10 Zn3 O11 C5 -122.0(7) . .
O1 Zn3 O11 C5 -3.3(7) . .
O13 Zn3 O11 C5 118.5(6) . .
Zn1 Zn3 O11 C5 -2.8(6) . .
O1 Zn1 O12 C5 -7.7(7) . .
O5 Zn1 O12 C5 -128.2(7) . .
O4 Zn1 O12 C5 115.5(7) . .
Zn4 Zn1 O12 C5 -45.9(7) . .
Zn3 Zn1 O12 C5 -6.1(6) . .
O10 Zn3 O13 C53 123.3(6) . .
O1 Zn3 O13 C53 2.1(6) . .
O11 Zn3 O13 C53 -119.5(6) . .
Zn1 Zn3 O13 C53 -35.5(7) . .
O6 Zn4 O14 C53 123.9(8) . .
O1 Zn4 O14 C53 -0.1(8) . .
O7 Zn4 O14 C53 -122.6(7) . .
Zn2 Zn4 O14 C53 -37.9(8) . .
Zn1 Zn4 O14 C53 37.5(8) . .
O19 Zn7 O15 C71 121.09(14) 10_556 .
O19 Zn7 O15 C71 -121.08(14) . .
O2 Zn7 O15 C71 0.0 . .
Zn5 Zn7 O15 C71 -36.26(8) 10_556 .
Zn5 Zn7 O15 C71 36.25(8) . .
O2 Zn6 O16 C71 0.0 . .
O17 Zn6 O16 C71 122.46(16) 10_556 .
O17 Zn6 O16 C71 -122.47(16) . .
Zn5 Zn6 O16 C71 -37.50(9) . .
Zn5 Zn6 O16 C71 37.50(9) 10_556 .
O2 Zn6 O17 C48 1.2(7) . .
O16 Zn6 O17 C48 123.3(6) . .
O17 Zn6 O17 C48 -118.5(6) 10_556 .
Zn5 Zn6 O17 C48 2.3(6) . .
Zn5 Zn6 O17 C48 -36.8(7) 10_556 .
O21 Zn5 O18 C48 126.0(6) . .
O20 Zn5 O18 C48 -118.6(6) 10_556 .
O2 Zn5 O18 C48 2.4(7) . .
Zn6 Zn5 O18 C48 0.5(6) . .
Zn7 Zn5 O18 C48 -35.9(7) . .
O19 Zn7 O19 C47 -133.2(6) 10_556 .
O2 Zn7 O19 C47 -6.8(7) . .
O15 Zn7 O19 C47 111.0(6) . .
Zn5 Zn7 O19 C47 -8.3(6) 10_556 .
Zn5 Zn7 O19 C47 -44.7(7) . .
O20 Zn5 O21 C54 122.8(9) 10_556 .
O2 Zn5 O21 C54 4.5(9) . .
O18 Zn5 O21 C54 -121.6(9) . .
Zn6 Zn5 O21 C54 -31.7(10) . .
Zn7 Zn5 O21 C54 42.6(9) . .
Zn2 O3 C1 O4 8.5(11) . .
Zn2 O3 C1 C2 -175.0(4) . .
Zn1 O4 C1 O3 -5.0(11) . .
Zn1 O4 C1 C2 178.3(4) . .
O3 C1 C2 C4A -178.3(5) . .
O4 C1 C2 C4A -1.2(9) . .
O3 C1 C2 S1A 2.0(9) . .
O4 C1 C2 S1A 179.0(5) . .
C3 C4A C2 C1 -179.6(6) 7_666 .
C3 C4A C2 S1A 0.2(5) 7_666 .
C3 S1A C2 C1 177.1(6) . .
C3 S1A C2 C4A -2.7(5) . .
C2 S1A C3 C3 4.6(8) . 7_666
C2 S1A C3 S1B 178.6(5) . 7_666
C2 S1A C3 C4A 178.6(5) . 7_666
Zn3 O11 C5 O12 -0.2(11) . .
Zn3 O11 C5 C6 -178.5(5) . .
Zn1 O12 C5 O11 6.5(12) . .
Zn1 O12 C5 C6 -175.3(5) . .
O11 C5 C6 C7 168.4(9) . .
O12 C5 C6 C7 -9.9(13) . .
O11 C5 C6 C11 -9.0(13) . .
O12 C5 C6 C11 172.7(10) . .
C11 C6 C7 C8 -7.2(18) . .
C5 C6 C7 C8 175.5(10) . .
C6 C7 C8 C9 12(2) . .
C7 C8 C9 C10 -12(2) . .
C7 C8 C9 C12 176.1(11) . .
C8 C9 C10 C11 7.6(18) . .
C12 C9 C10 C11 179.6(10) . .
C7 C6 C11 C10 3.2(19) . .
C5 C6 C11 C10 -179.5(10) . .
C9 C10 C11 C6 -3.3(19) . .
C10 C9 C12 C13 24.4(16) . .
C8 C9 C12 C13 -163.9(12) . .
C10 C9 C12 C13 -153.0(12) . 3_655
C8 C9 C12 C13 18.8(16) . 3_655
C13 C12 C13 C12 -8(2) 3_655 5_665
C9 C12 C13 C12 175.0(7) . 5_665
Zn4 O6 C14 O5 -4.6(14) . .
Zn4 O6 C14 C15 176.7(6) . .
Zn1 O5 C14 O6 2.8(13) . .
Zn1 O5 C14 C15 -178.4(5) . .
O6 C14 C15 C16 7.1(14) . .
O5 C14 C15 C16 -171.7(9) . .
O6 C14 C15 C20 -168.2(10) . .
O5 C14 C15 C20 13.0(13) . .
C20 C15 C16 C17 0.6(18) . .
C14 C15 C16 C17 -174.4(9) . .
C15 C16 C17 C18 -1.1(17) . .
C16 C17 C18 C19 0(2) . .
C16 C17 C18 C61 -179.7(11) . .
C17 C18 C19 C20 2(2) . .
C61 C18 C19 C20 -178.8(12) . .
C16 C15 C20 C19 1.1(19) . .
C14 C15 C20 C19 176.0(10) . .
C18 C19 C20 C15 -2.0(19) . .
Zn3 O10 C21 O9 0.4(12) . .
Zn3 O10 C21 C22 177.5(5) . .
Zn2 O9 C21 O10 -3.8(11) . .
Zn2 O9 C21 C22 179.1(5) . .
O10 C21 C22 C23 -168.9(9) . .
O9 C21 C22 C23 8.2(13) . .
O10 C21 C22 C27 17.2(12) . .
O9 C21 C22 C27 -165.6(8) . .
C27 C22 C23 C24 -3.2(16) . .
C21 C22 C23 C24 -176.9(10) . .
C22 C23 C24 C25 -3(2) . .
C23 C24 C25 C26 9.3(18) . .
C23 C24 C25 C28 -176.6(12) . .
C24 C25 C26 C27 -11.2(18) . .
C28 C25 C26 C27 174.8(12) . .
C23 C22 C27 C26 1.5(16) . .
C21 C22 C27 C26 175.8(9) . .
C25 C26 C27 C22 6.2(19) . .
C24 C25 C28 C29 -24.3(19) . .
C26 C25 C28 C29 149.0(12) . .
C24 C25 C28 C33 154.4(12) . .
C26 C25 C28 C33 -32.4(17) . .
C25 C28 C29 C30 -178.0(11) . .
C33 C28 C29 C30 3.4(18) . .
C28 C29 C30 C31 -2.6(18) . .
C28 C29 C30 C41 -177.3(11) . .
C29 C30 C31 C32 2.8(18) . .
C41 C30 C31 C32 177.5(10) . .
C30 C31 C32 C33 -4.0(17) . .
C30 C31 C32 C34 178.7(11) . .
C31 C32 C33 C28 4.8(18) . .
C34 C32 C33 C28 -177.8(11) . .
C29 C28 C33 C32 -4.6(18) . .
C25 C28 C33 C32 176.7(11) . .
C33 C32 C34 C39 164.8(13) . .
C31 C32 C34 C39 -17.8(19) . .
C33 C32 C34 C35 -18.4(19) . .
C31 C32 C34 C35 159.1(13) . .
C39 C34 C35 C36 -9(2) . .
C32 C34 C35 C36 173.6(13) . .
C34 C35 C36 C37 12(2) . .
C35 C36 C37 C38 -7(2) . .
C35 C36 C37 C40 175.4(12) . 11_656
C36 C37 C38 C39 1.0(18) . .
C40 C37 C38 C39 178.0(10) 11_656 .
C35 C34 C39 C38 3(2) . .
C32 C34 C39 C38 -179.9(12) . .
C37 C38 C39 C34 1(2) . .
Zn4 O7 C40 O8 1.8(12) . .
Zn4 O7 C40 C37 -178.0(5) . 9_566
Zn2 O8 C40 O7 -1.4(12) . .
Zn2 O8 C40 C37 178.4(5) . 9_566
C29 C30 C41 C46 -14(2) . .
C31 C30 C41 C46 170.8(15) . .
C29 C30 C41 C42 170.3(14) . .
C31 C30 C41 C42 -5(2) . .
C46 C41 C42 C43 1(2) . .
C30 C41 C42 C43 176.8(12) . .
C41 C42 C43 C44 1(2) . .
C42 C43 C44 C45 -8.8(18) . .
C42 C43 C44 C47 172.7(10) . .
C43 C44 C45 C46 14(2) . .
C47 C44 C45 C46 -167.1(14) . .
C42 C41 C46 C45 5(3) . .
C30 C41 C46 C45 -171.6(15) . .
C44 C45 C46 C41 -13(3) . .
Zn7 O19 C47 O20 12.7(12) . .
Zn7 O19 C47 C44 -175.5(5) . .
Zn5 O20 C47 O19 -8.3(14) 10_556 .
Zn5 O20 C47 C44 179.6(5) 10_556 .
C43 C44 C47 O19 12.3(13) . .
C45 C44 C47 O19 -166.1(11) . .
C43 C44 C47 O20 -175.0(10) . .
C45 C44 C47 O20 6.6(14) . .
Zn5 O18 C48 O17 0.9(12) . .
Zn5 O18 C48 C49 -177.2(4) . .
Zn6 O17 C48 O18 -2.9(12) . .
Zn6 O17 C48 C49 175.3(4) . .
O18 C48 C49 C72A -2.5(9) . .
O17 C48 C49 C72A 179.1(5) . .
O18 C48 C49 S2A 175.6(6) . .
O17 C48 C49 S2A -2.9(8) . .
C51 C72A C49 C48 178.8(6) . .
C51 C72A C49 S2A 0.9(6) . .
C50 S2A C49 C48 -178.4(6) . .
C50 S2A C49 C72A -0.5(6) . .
C52 C73A C50 C51 1.8(8) . .
C52 C73A C50 S2A 179.9(6) . .
C49 S2A C50 C51 -0.3(8) . .
C49 S2A C50 C73A -178.4(6) . .
C73A C50 C51 S3A -1.2(11) . .
S2A C50 C51 S3A -179.3(5) . .
C73A C50 C51 C72A 179.1(5) . .
S2A C50 C51 C72A 0.9(11) . .
C52 S3A C51 C50 -0.2(8) . .
C52 S3A C51 C72A 179.6(7) . .
C49 C72A C51 C50 -1.0(8) . .
C49 C72A C51 S3A 179.3(7) . .
C51 S3A C52 C53 -177.5(7) . 6_564
C51 S3A C52 C73A 1.5(6) . .
C50 C73A C52 C53 177.1(6) . 6_564
C50 C73A C52 S3A -1.9(6) . .
Zn4 O14 C53 O13 2.0(13) . .
Zn4 O14 C53 C52 180.0(5) . 2_655
Zn3 O13 C53 O14 -3.1(11) . .
Zn3 O13 C53 C52 178.9(4) . 2_655
Zn5 O21 C54 O21 -0.4(18) . 10_556
Zn5 O21 C54 C55 178.6(12) . .
O21 C54 C55 C56 9(3) . .
O21 C54 C55 C56 -172.1(18) 10_556 .
O21 C54 C55 C56 172.1(18) . 10_556
O21 C54 C55 C56 -9(3) 10_556 10_556
C56 C55 C56 C57 17(4) 10_556 .
C54 C55 C56 C57 -178.6(15) . .
C55 C56 C57 C58 -9(3) . .
C56 C57 C58 C57 -1(3) . 10_556
C56 C57 C58 C59 -171.2(16) . .
C57 C58 C59 C62 -16(3) . 4_664
C57 C58 C59 C62 174.2(18) 10_556 4_664
C57 C58 C59 C62 -174.2(18) . 7_666
C57 C58 C59 C62 16(3) 10_556 7_666
C61 C60 C61 C62 10(3) 10_557 .
C61 C60 C61 C18 -170.8(13) 10_557 .
C17 C18 C61 C62 143.8(15) . .
C19 C18 C61 C62 -36(2) . .
C17 C18 C61 C60 -35(2) . .
C19 C18 C61 C60 145.1(17) . .
C60 C61 C62 C59 -4(3) . 7_666
C18 C61 C62 C59 176.6(17) . 7_666
C68 C63 C64 C65 0.0 . .
C71 C63 C64 C65 180.0 . .
C63 C64 C65 C66 0.0 . .
C64 C65 C66 C67 0.0 . .
C64 C65 C66 C69 180.0 . .
C65 C66 C67 C68 0.0 . .
C69 C66 C67 C68 180.0 . .
C64 C63 C68 C67 0.0 . .
C71 C63 C68 C67 180.0 . .
C66 C67 C68 C63 0.0 . .
C67 C66 C69 C70 -180.0 . 8_676
C65 C66 C69 C70 0.0 . 8_676
C67 C66 C69 C70 0.0 . .
C65 C66 C69 C70 180.0 . .
C70 C69 C70 C69 0.0 8_676 3_765
C66 C69 C70 C69 -180.0 . 3_765
Zn6 O16 C71 O15 0.0 . .
Zn6 O16 C71 C63 180.0 . .
Zn7 O15 C71 O16 0.0 . .
Zn7 O15 C71 C63 180.0 . .
C64 C63 C71 O16 0.0 . .
C68 C63 C71 O16 180.0 . .
C64 C63 C71 O15 180.0 . .
C68 C63 C71 O15 0.0 . .

loop_
_platon_squeeze_void_nr
_platon_squeeze_void_average_x
_platon_squeeze_void_average_y
_platon_squeeze_void_average_z
_platon_squeeze_void_volume
_platon_squeeze_void_count_electrons
_platon_squeeze_void_content
1 -0.005 -0.008 -0.001 67228 17537 ' '
